data_1515654
loop_
_publ_author_name
'Schwendemann, Sina'
'Fr\"ohlich, Roland'
'Kehr, Gerald'
'Erker, Gerhard'

_publ_section_title
;
 Intramolecular frustrated N/B lewis pairs by enamine hydroboration
;
_journal_issue 9
_journal_name_full 'Chemical Science'
_journal_page_first 1842
_journal_paper_doi 10.1039/c1sc00124h
_journal_volume 2
_journal_year 2011
_chemical_formula_sum 'C38 H34 B F10 N'
_chemical_formula_weight 705.47
_chemical_name_systematic
;
?
;
_space_group_IT_number 14
_symmetry_cell_setting monoclinic
_symmetry_space_group_name_Hall '-P 2yn'
_symmetry_space_group_name_H-M 'P 1 21/n 1'
_atom_sites_solution_hydrogens geom
_atom_sites_solution_primary direct
_atom_sites_solution_secondary difmap
_audit_creation_method SHELXL-97
_cell_angle_alpha 90.00
_cell_angle_beta 111.633(1)
_cell_angle_gamma 90.00
_cell_formula_units_Z 4
_cell_length_a 13.6638(3)
_cell_length_b 16.1258(5)
_cell_length_c 16.8550(6)
_cell_measurement_reflns_used 6178
_cell_measurement_temperature 223(2)
_cell_measurement_theta_max 68.25
_cell_measurement_theta_min 0.88
_cell_volume 3452.24(18)
_computing_cell_refinement 'Collect (Nonius B.V., 1998)'
_computing_data_collection 'Collect (Nonius B.V., 1998)'
_computing_data_reduction 'Denzo-SMN (Otwinowski & Minor, 1997)'
_computing_molecular_graphics 'XP (BrukerAXS, 2000)'
_computing_publication_material 'SHELXL-97 (Sheldrick, 1997)'
_computing_structure_refinement 'SHELXL-97 (Sheldrick, 1997)'
_computing_structure_solution 'SHELXS-97 (Sheldrick, 1990)'
_diffrn_ambient_temperature 223(2)
_diffrn_measured_fraction_theta_full 0.982
_diffrn_measured_fraction_theta_max 0.982
_diffrn_measurement_device_type 'Nonius KappaCCD APEXII'
_diffrn_measurement_method '\w and \f scans'
_diffrn_radiation_monochromator graphite
_diffrn_radiation_source 'fine-focus sealed tube'
_diffrn_radiation_type CuK\a
_diffrn_radiation_wavelength 1.54178
_diffrn_reflns_av_R_equivalents 0.052
_diffrn_reflns_av_sigmaI/netI 0.0217
_diffrn_reflns_limit_h_max 16
_diffrn_reflns_limit_h_min -16
_diffrn_reflns_limit_k_max 19
_diffrn_reflns_limit_k_min -17
_diffrn_reflns_limit_l_max 18
_diffrn_reflns_limit_l_min -20
_diffrn_reflns_number 46576
_diffrn_reflns_theta_full 67.60
_diffrn_reflns_theta_max 67.60
_diffrn_reflns_theta_min 3.93
_exptl_absorpt_coefficient_mu 1.000
_exptl_absorpt_correction_T_max 0.7881
_exptl_absorpt_correction_T_min 0.7535
_exptl_absorpt_correction_type multi-scan
_exptl_absorpt_process_details 'Denzo (Otwinowski, Borek, Majewski & Minor, 2003)'
_exptl_crystal_colour colourless
_exptl_crystal_density_diffrn 1.357
_exptl_crystal_density_method 'not measured'
_exptl_crystal_description pyramide
_exptl_crystal_F_000 1456
_exptl_crystal_size_max 0.30
_exptl_crystal_size_mid 0.30
_exptl_crystal_size_min 0.25
_refine_diff_density_max 0.494
_refine_diff_density_min -0.442
_refine_diff_density_rms 0.041
_refine_ls_extinction_method none
_refine_ls_goodness_of_fit_ref 1.032
_refine_ls_hydrogen_treatment constr
_refine_ls_matrix_type full
_refine_ls_number_parameters 440
_refine_ls_number_reflns 6118
_refine_ls_number_restraints 42
_refine_ls_restrained_S_all 1.086
_refine_ls_R_factor_all 0.0627
_refine_ls_R_factor_gt 0.0546
_refine_ls_shift/su_max 0.000
_refine_ls_shift/su_mean 0.000
_refine_ls_structure_factor_coef Fsqd
_refine_ls_weighting_details 'calc w=1/[\s^2^(Fo^2^)+(0.0828P)^2^+1.6324P] where P=(Fo^2^+2Fc^2^)/3'
_refine_ls_weighting_scheme calc
_refine_ls_wR_factor_gt 0.1508
_refine_ls_wR_factor_ref 0.1589
_reflns_number_gt 5222
_reflns_number_total 6118
_reflns_threshold_expression >2sigma(I)
_cod_data_source_file c1sc00124h.txt
_cod_data_source_block erk5280
_cod_original_sg_symbol_H-M P21/n
_cod_database_code 1515654

loop_
_symmetry_equiv_pos_as_xyz
'x, y, z'
'-x+1/2, y+1/2, -z+1/2'
'-x, -y, -z'
'x-1/2, -y-1/2, z-1/2'

loop_
_atom_site_label
_atom_site_type_symbol
_atom_site_fract_x
_atom_site_fract_y
_atom_site_fract_z
_atom_site_U_iso_or_equiv
_atom_site_adp_type
_atom_site_occupancy
_atom_site_symmetry_multiplicity
_atom_site_calc_flag
_atom_site_refinement_flags
N N 0.70132(16) 0.26093(11) 0.29747(11) 0.0505(5) Uani 1 1 d .
H0 H 0.6591 0.2415 0.2446 0.061 Uiso 1 1 calc R
B B 0.69360(19) 0.30803(14) 0.11318(15) 0.0422(5) Uani 1 1 d .
C1 C 0.79630(19) 0.30061(13) 0.28569(14) 0.0493(5) Uani 1 1 d .
H1 H 0.8406 0.2551 0.2780 0.059 Uiso 1 1 calc R
C2 C 0.76296(17) 0.35426(12) 0.20454(13) 0.0447(5) Uani 1 1 d .
H2 H 0.7198 0.4005 0.2125 0.054 Uiso 1 1 calc R
C3 C 0.58662(17) 0.26563(13) 0.11091(13) 0.0444(5) Uani 1 1 d .
C4 C 0.50522(17) 0.23222(14) 0.10462(14) 0.0476(5) Uani 1 1 d .
C5 C 0.41054(17) 0.18700(15) 0.09453(14) 0.0501(5) Uani 1 1 d .
C6 C 0.4072(2) 0.10199(17) 0.08038(17) 0.0619(6) Uani 1 1 d .
H6 H 0.4672 0.0745 0.0787 0.074 Uiso 1 1 calc R
C7 C 0.3164(2) 0.0574(2) 0.0687(2) 0.0823(9) Uani 1 1 d .
H7 H 0.3147 -0.0001 0.0592 0.099 Uiso 1 1 calc R
C8 C 0.2288(2) 0.0971(3) 0.0709(2) 0.0919(11) Uani 1 1 d .
H8 H 0.1670 0.0668 0.0626 0.110 Uiso 1 1 calc R
C9 C 0.2309(2) 0.1807(3) 0.0853(2) 0.0859(10) Uani 1 1 d .
H9 H 0.1706 0.2075 0.0869 0.103 Uiso 1 1 calc R
C10 C 0.3216(2) 0.2263(2) 0.09755(18) 0.0676(7) Uani 1 1 d .
H10 H 0.3227 0.2836 0.1079 0.081 Uiso 1 1 calc R
C11 C 0.6339(2) 0.31951(15) 0.32501(16) 0.0614(6) Uani 1 1 d .
H11A H 0.6736 0.3392 0.3830 0.074 Uiso 1 1 calc R
H11B H 0.6155 0.3677 0.2869 0.074 Uiso 1 1 calc R
C12 C 0.5348(3) 0.27695(18) 0.32288(19) 0.0728(8) Uani 1 1 d .
H12A H 0.4917 0.2626 0.2638 0.087 Uiso 1 1 calc R
H12B H 0.4941 0.3152 0.3439 0.087 Uiso 1 1 calc R
C13 C 0.5583(3) 0.19873(19) 0.3769(2) 0.0796(9) Uani 1 1 d .
H13A H 0.4924 0.1697 0.3692 0.096 Uiso 1 1 calc R
H13B H 0.5920 0.2135 0.4374 0.096 Uiso 1 1 calc R
C14 C 0.6308(3) 0.14207(17) 0.3510(2) 0.0776(9) Uani 1 1 d .
H14A H 0.6497 0.0938 0.3889 0.093 Uiso 1 1 calc R
H14B H 0.5935 0.1222 0.2926 0.093 Uiso 1 1 calc R
C15 C 0.7292(2) 0.18668(14) 0.35547(17) 0.0645(7) Uani 1 1 d .
H15A H 0.7742 0.1491 0.3383 0.077 Uiso 1 1 calc R
H15B H 0.7684 0.2045 0.4143 0.077 Uiso 1 1 calc R
C21 C 0.8629(2) 0.34849(16) 0.36591(15) 0.0657(7) Uani 1 1 d .
H21A H 0.8196 0.3919 0.3773 0.079 Uiso 1 1 calc R
H21B H 0.8856 0.3106 0.4148 0.079 Uiso 1 1 calc R
C22 C 0.9590(2) 0.38778(17) 0.35672(17) 0.0718(8) Uani 1 1 d .
H22A H 0.9969 0.4207 0.4077 0.086 Uiso 1 1 calc R
H22B H 1.0065 0.3442 0.3519 0.086 Uiso 1 1 calc R
C23 C 0.9277(2) 0.44275(15) 0.27886(16) 0.0615(6) Uani 1 1 d .
H23A H 0.9908 0.4651 0.2719 0.074 Uiso 1 1 calc R
H23B H 0.8854 0.4894 0.2856 0.074 Uiso 1 1 calc R
C24 C 0.86406(18) 0.39197(14) 0.20045(15) 0.0510(5) Uani 1 1 d .
H24A H 0.9085 0.3471 0.1934 0.061 Uiso 1 1 calc R
H24B H 0.8454 0.4276 0.1499 0.061 Uiso 1 1 calc R
C31 C 0.65051(16) 0.37542(13) 0.03249(13) 0.0442(5) Uani 1 1 d .
C32 C 0.64450(17) 0.46071(13) 0.03748(14) 0.0478(5) Uani 1 1 d .
F32 F 0.67784(11) 0.50091(8) 0.11332(8) 0.0606(4) Uani 1 1 d .
C33 C 0.60338(19) 0.51287(15) -0.03199(17) 0.0579(6) Uani 1 1 d .
F33 F 0.60307(13) 0.59533(9) -0.02101(11) 0.0791(5) Uani 1 1 d .
C34 C 0.5611(2) 0.48028(18) -0.11229(16) 0.0662(7) Uani 1 1 d .
F34 F 0.51982(16) 0.52975(12) -0.18066(11) 0.0967(6) Uani 1 1 d .
C35 C 0.5623(2) 0.3959(2) -0.12151(16) 0.0700(7) Uani 1 1 d .
F35 F 0.52044(18) 0.36165(13) -0.19973(10) 0.1059(7) Uani 1 1 d .
C36 C 0.6065(2) 0.34660(15) -0.05053(15) 0.0567(6) Uani 1 1 d .
F36 F 0.60576(14) 0.26415(9) -0.06522(9) 0.0788(5) Uani 1 1 d .
C41 C 0.76866(16) 0.23475(13) 0.09509(13) 0.0428(5) Uani 1 1 d .
C42 C 0.83480(18) 0.24665(14) 0.04990(14) 0.0491(5) Uani 1 1 d .
F42 F 0.83855(12) 0.32132(9) 0.01458(9) 0.0654(4) Uani 1 1 d .
C43 C 0.89890(19) 0.18638(17) 0.03736(16) 0.0585(6) Uani 1 1 d .
F43 F 0.96020(13) 0.20341(12) -0.00773(12) 0.0843(5) Uani 1 1 d .
C44 C 0.90146(19) 0.10879(16) 0.07077(17) 0.0590(6) Uani 1 1 d .
F44 F 0.96445(14) 0.04957(11) 0.05926(13) 0.0883(6) Uani 1 1 d .
C45 C 0.83903(19) 0.09274(13) 0.11645(15) 0.0518(5) Uani 1 1 d .
F45 F 0.84021(13) 0.01721(8) 0.15056(11) 0.0720(4) Uani 1 1 d .
C46 C 0.77617(17) 0.15488(13) 0.12760(14) 0.0444(5) Uani 1 1 d .
F46 F 0.71979(11) 0.13281(7) 0.17592(9) 0.0564(4) Uani 1 1 d .
C51 C 1.1173(3) 0.3728(3) 0.1503(4) 0.1457(19) Uani 1 1 d GU
H51 H 1.0728 0.3267 0.1312 0.175 Uiso 1 1 calc R
C52 C 1.1048(4) 0.4416(5) 0.0977(3) 0.233(4) Uani 1 1 d GU
H52 H 1.0518 0.4419 0.0429 0.279 Uiso 1 1 calc R
C53 C 1.1706(6) 0.5098(3) 0.1260(5) 0.208(3) Uani 1 1 d GU
H53 H 1.1621 0.5563 0.0905 0.250 Uiso 1 1 calc R
C54 C 1.2489(5) 0.5094(3) 0.2070(6) 0.243(5) Uani 1 1 d GU
H54 H 1.2934 0.5556 0.2262 0.291 Uiso 1 1 calc R
C55 C 1.2615(4) 0.4407(5) 0.2597(3) 0.200(3) Uani 1 1 d GU
H55 H 1.3145 0.4404 0.3144 0.240 Uiso 1 1 calc R
C56 C 1.1957(5) 0.3724(3) 0.2313(3) 0.173(3) Uani 1 1 d GU
C57 C 1.2130(8) 0.3084(6) 0.2879(6) 0.241(4) Uani 1 1 d U
H57A H 1.2684 0.2731 0.2838 0.362 Uiso 1 1 calc R
H57B H 1.1489 0.2763 0.2747 0.362 Uiso 1 1 calc R
H57C H 1.2341 0.3303 0.3454 0.362 Uiso 1 1 calc R

loop_
_atom_site_aniso_label
_atom_site_aniso_U_11
_atom_site_aniso_U_22
_atom_site_aniso_U_33
_atom_site_aniso_U_23
_atom_site_aniso_U_13
_atom_site_aniso_U_12
N 0.0777(13) 0.0365(9) 0.0408(9) 0.0020(7) 0.0259(9) 0.0093(9)
B 0.0516(13) 0.0340(11) 0.0423(12) 0.0034(9) 0.0187(10) -0.0013(9)
C1 0.0639(13) 0.0379(11) 0.0424(11) 0.0022(9) 0.0154(10) 0.0088(10)
C2 0.0559(12) 0.0342(10) 0.0408(11) 0.0019(8) 0.0142(9) 0.0053(9)
C3 0.0535(12) 0.0396(11) 0.0424(11) 0.0040(9) 0.0203(9) 0.0033(9)
C4 0.0530(12) 0.0479(12) 0.0439(11) 0.0076(9) 0.0204(10) 0.0029(10)
C5 0.0470(12) 0.0597(14) 0.0429(11) 0.0137(10) 0.0156(9) -0.0010(10)
C6 0.0540(13) 0.0638(16) 0.0633(15) 0.0125(12) 0.0161(11) -0.0055(11)
C7 0.0715(19) 0.0761(19) 0.090(2) 0.0126(16) 0.0187(16) -0.0222(15)
C8 0.0528(16) 0.125(3) 0.089(2) 0.025(2) 0.0161(15) -0.0241(18)
C9 0.0515(15) 0.122(3) 0.088(2) 0.024(2) 0.0292(15) 0.0062(17)
C10 0.0561(14) 0.0816(19) 0.0673(16) 0.0146(14) 0.0252(12) 0.0070(13)
C11 0.0936(18) 0.0435(13) 0.0562(14) 0.0045(10) 0.0384(13) 0.0165(12)
C12 0.097(2) 0.0703(17) 0.0679(16) -0.0005(14) 0.0494(16) 0.0153(15)
C13 0.116(2) 0.0677(18) 0.0781(19) 0.0021(14) 0.0626(19) 0.0032(16)
C14 0.124(3) 0.0487(15) 0.0827(19) 0.0067(13) 0.0645(19) 0.0069(15)
C15 0.102(2) 0.0417(13) 0.0603(15) 0.0142(11) 0.0426(14) 0.0179(13)
C21 0.0923(19) 0.0508(14) 0.0403(12) 0.0024(10) 0.0084(12) 0.0080(13)
C22 0.0751(17) 0.0587(15) 0.0571(15) -0.0002(12) -0.0042(13) 0.0007(13)
C23 0.0614(14) 0.0470(13) 0.0613(15) -0.0021(11) 0.0055(12) -0.0019(11)
C24 0.0532(12) 0.0416(11) 0.0512(12) 0.0002(10) 0.0109(10) 0.0000(9)
C31 0.0452(11) 0.0417(11) 0.0428(11) 0.0039(9) 0.0128(9) -0.0064(9)
C32 0.0462(11) 0.0427(12) 0.0493(12) 0.0049(9) 0.0114(9) -0.0020(9)
F32 0.0789(9) 0.0376(7) 0.0555(8) 0.0007(6) 0.0134(7) 0.0054(6)
C33 0.0538(13) 0.0471(13) 0.0661(15) 0.0161(11) 0.0142(11) 0.0018(10)
F33 0.0893(11) 0.0458(8) 0.0886(11) 0.0224(7) 0.0167(9) 0.0089(7)
C34 0.0635(15) 0.0683(17) 0.0545(14) 0.0229(12) 0.0072(12) 0.0006(12)
F34 0.1027(13) 0.0997(13) 0.0646(10) 0.0406(9) 0.0037(9) 0.0123(10)
C35 0.0704(16) 0.0821(19) 0.0410(13) 0.0031(12) 0.0011(11) -0.0111(14)
F35 0.1342(16) 0.1081(15) 0.0428(8) 0.0000(9) -0.0055(9) -0.0104(12)
C36 0.0654(14) 0.0478(13) 0.0494(13) 0.0005(10) 0.0123(11) -0.0123(11)
F36 0.1112(13) 0.0565(9) 0.0515(8) -0.0113(7) 0.0097(8) -0.0194(8)
C41 0.0496(11) 0.0387(11) 0.0412(10) -0.0040(8) 0.0182(9) -0.0066(9)
C42 0.0552(12) 0.0473(12) 0.0488(12) -0.0017(9) 0.0239(10) -0.0102(10)
F42 0.0757(9) 0.0602(9) 0.0716(9) 0.0118(7) 0.0404(8) -0.0111(7)
C43 0.0561(13) 0.0700(16) 0.0600(14) -0.0127(12) 0.0337(12) -0.0119(11)
F43 0.0819(11) 0.0991(12) 0.0990(12) -0.0078(10) 0.0651(10) -0.0112(9)
C44 0.0566(13) 0.0541(14) 0.0721(16) -0.0184(12) 0.0305(12) -0.0009(11)
F44 0.0836(11) 0.0731(11) 0.1275(15) -0.0237(10) 0.0616(11) 0.0101(8)
C45 0.0601(13) 0.0362(11) 0.0609(14) -0.0070(10) 0.0243(11) -0.0019(9)
F45 0.0893(10) 0.0374(7) 0.0961(11) 0.0034(7) 0.0423(9) 0.0079(7)
C46 0.0528(12) 0.0395(11) 0.0469(11) -0.0031(9) 0.0253(10) -0.0046(9)
F46 0.0786(9) 0.0384(7) 0.0680(8) 0.0085(6) 0.0455(7) 0.0036(6)
C51 0.108(3) 0.152(4) 0.174(5) -0.016(4) 0.049(3) 0.010(3)
C52 0.228(7) 0.236(8) 0.233(8) -0.016(7) 0.083(6) 0.063(7)
C53 0.233(7) 0.192(6) 0.243(8) 0.038(6) 0.139(6) 0.042(6)
C54 0.229(8) 0.265(9) 0.276(9) -0.039(7) 0.141(7) -0.006(7)
C55 0.181(6) 0.228(7) 0.221(6) -0.121(6) 0.107(5) -0.032(5)
C56 0.180(5) 0.226(7) 0.161(5) -0.001(5) 0.118(5) 0.040(5)
C57 0.266(8) 0.307(9) 0.223(7) 0.080(6) 0.173(6) 0.061(6)

loop_
_atom_type_symbol
_atom_type_description
_atom_type_scat_dispersion_real
_atom_type_scat_dispersion_imag
_atom_type_scat_source
C C 0.0181 0.0091 'International Tables Vol C Tables 4.2.6.8 and 6.1.1.4'
H H 0.0000 0.0000 'International Tables Vol C Tables 4.2.6.8 and 6.1.1.4'
B B 0.0090 0.0039 'International Tables Vol C Tables 4.2.6.8 and 6.1.1.4'
N N 0.0311 0.0180 'International Tables Vol C Tables 4.2.6.8 and 6.1.1.4'
F F 0.0727 0.0534 'International Tables Vol C Tables 4.2.6.8 and 6.1.1.4'

loop_
_geom_angle_atom_site_label_1
_geom_angle_atom_site_label_2
_geom_angle_atom_site_label_3
_geom_angle
C15 N C11 109.65(18)
C15 N C1 113.28(19)
C11 N C1 115.04(17)
C15 N H0 106.0
C11 N H0 106.0
C1 N H0 106.0
C3 B C2 114.73(17)
C3 B C41 108.13(16)
C2 B C41 108.02(17)
C3 B C31 102.35(16)
C2 B C31 111.90(16)
C41 B C31 111.65(17)
N C1 C21 110.71(19)
N C1 C2 111.38(18)
C21 C1 C2 112.72(19)
N C1 H1 107.2
C21 C1 H1 107.2
C2 C1 H1 107.2
C24 C2 C1 106.64(18)
C24 C2 B 110.63(17)
C1 C2 B 116.96(17)
C24 C2 H2 107.4
C1 C2 H2 107.4
B C2 H2 107.4
C4 C3 B 176.3(2)
C3 C4 C5 175.7(2)
C10 C5 C6 118.9(2)
C10 C5 C4 121.7(2)
C6 C5 C4 119.4(2)
C7 C6 C5 120.5(3)
C7 C6 H6 119.8
C5 C6 H6 119.8
C8 C7 C6 120.0(3)
C8 C7 H7 120.0
C6 C7 H7 120.0
C9 C8 C7 120.2(3)
C9 C8 H8 119.9
C7 C8 H8 119.9
C8 C9 C10 120.5(3)
C8 C9 H9 119.7
C10 C9 H9 119.7
C5 C10 C9 119.9(3)
C5 C10 H10 120.0
C9 C10 H10 120.0
C12 C11 N 110.7(2)
C12 C11 H11A 109.5
N C11 H11A 109.5
C12 C11 H11B 109.5
N C11 H11B 109.5
H11A C11 H11B 108.1
C11 C12 C13 112.0(3)
C11 C12 H12A 109.2
C13 C12 H12A 109.2
C11 C12 H12B 109.2
C13 C12 H12B 109.2
H12A C12 H12B 107.9
C12 C13 C14 109.9(2)
C12 C13 H13A 109.7
C14 C13 H13A 109.7
C12 C13 H13B 109.7
C14 C13 H13B 109.7
H13A C13 H13B 108.2
C15 C14 C13 111.3(2)
C15 C14 H14A 109.4
C13 C14 H14A 109.4
C15 C14 H14B 109.4
C13 C14 H14B 109.4
H14A C14 H14B 108.0
C14 C15 N 109.9(2)
C14 C15 H15A 109.7
N C15 H15A 109.7
C14 C15 H15B 109.7
N C15 H15B 109.7
H15A C15 H15B 108.2
C22 C21 C1 112.0(2)
C22 C21 H21A 109.2
C1 C21 H21A 109.2
C22 C21 H21B 109.2
C1 C21 H21B 109.2
H21A C21 H21B 107.9
C23 C22 C21 110.8(2)
C23 C22 H22A 109.5
C21 C22 H22A 109.5
C23 C22 H22B 109.5
C21 C22 H22B 109.5
H22A C22 H22B 108.1
C22 C23 C24 109.1(2)
C22 C23 H23A 109.9
C24 C23 H23A 109.9
C22 C23 H23B 109.9
C24 C23 H23B 109.9
H23A C23 H23B 108.3
C23 C24 C2 114.1(2)
C23 C24 H24A 108.7
C2 C24 H24A 108.7
C23 C24 H24B 108.7
C2 C24 H24B 108.7
H24A C24 H24B 107.6
C32 C31 C36 112.47(19)
C32 C31 B 127.53(19)
C36 C31 B 119.76(19)
F32 C32 C33 113.5(2)
F32 C32 C31 121.81(19)
C33 C32 C31 124.7(2)
F33 C33 C34 119.7(2)
F33 C33 C32 120.5(2)
C34 C33 C32 119.8(2)
F34 C34 C33 120.8(3)
F34 C34 C35 120.8(3)
C33 C34 C35 118.4(2)
F35 C35 C34 119.9(2)
F35 C35 C36 120.4(3)
C34 C35 C36 119.6(2)
F36 C36 C35 115.9(2)
F36 C36 C31 119.1(2)
C35 C36 C31 125.0(2)
C46 C41 C42 112.03(19)
C46 C41 B 123.16(18)
C42 C41 B 124.74(18)
F42 C42 C43 115.58(19)
F42 C42 C41 120.1(2)
C43 C42 C41 124.4(2)
F43 C43 C44 119.4(2)
F43 C43 C42 120.3(2)
C44 C43 C42 120.3(2)
F44 C44 C43 120.7(2)
F44 C44 C45 120.7(2)
C43 C44 C45 118.6(2)
F45 C45 C44 120.0(2)
F45 C45 C46 120.7(2)
C44 C45 C46 119.3(2)
F46 C46 C45 114.28(19)
F46 C46 C41 120.25(18)
C45 C46 C41 125.5(2)
C52 C51 C56 120.0
C52 C51 H51 120.0
C56 C51 H51 120.0
C53 C52 C51 120.0
C53 C52 H52 120.0
C51 C52 H52 120.0
C52 C53 C54 120.0
C52 C53 H53 120.0
C54 C53 H53 120.0
C53 C54 C55 120.0
C53 C54 H54 120.0
C55 C54 H54 120.0
C56 C55 C54 120.0
C56 C55 H55 120.0
C54 C55 H55 120.0
C57 C56 C55 115.8(7)
C57 C56 C51 124.2(7)
C55 C56 C51 120.0
C56 C57 H57A 109.5
C56 C57 H57B 109.5
H57A C57 H57B 109.5
C56 C57 H57C 109.5
H57A C57 H57C 109.5
H57B C57 H57C 109.5

loop_
_geom_bond_atom_site_label_1
_geom_bond_atom_site_label_2
_geom_bond_distance
N C15 1.503(3)
N C11 1.507(3)
N C1 1.524(3)
N H0 0.9200
B C3 1.601(3)
B C2 1.658(3)
B C41 1.665(3)
B C31 1.669(3)
C1 C21 1.531(3)
C1 C2 1.539(3)
C1 H1 0.9900
C2 C24 1.534(3)
C2 H2 0.9900
C3 C4 1.205(3)
C4 C5 1.439(3)
C5 C10 1.388(3)
C5 C6 1.389(4)
C6 C7 1.385(4)
C6 H6 0.9400
C7 C8 1.370(5)
C7 H7 0.9400
C8 C9 1.368(5)
C8 H8 0.9400
C9 C10 1.388(4)
C9 H9 0.9400
C10 H10 0.9400
C11 C12 1.507(4)
C11 H11A 0.9800
C11 H11B 0.9800
C12 C13 1.519(4)
C12 H12A 0.9800
C12 H12B 0.9800
C13 C14 1.526(4)
C13 H13A 0.9800
C13 H13B 0.9800
C14 C15 1.502(4)
C14 H14A 0.9800
C14 H14B 0.9800
C15 H15A 0.9800
C15 H15B 0.9800
C21 C22 1.517(4)
C21 H21A 0.9800
C21 H21B 0.9800
C22 C23 1.509(4)
C22 H22A 0.9800
C22 H22B 0.9800
C23 C24 1.525(3)
C23 H23A 0.9800
C23 H23B 0.9800
C24 H24A 0.9800
C24 H24B 0.9800
C31 C32 1.382(3)
C31 C36 1.384(3)
C32 F32 1.354(3)
C32 C33 1.382(3)
C33 F33 1.343(3)
C33 C34 1.366(4)
C34 F34 1.343(3)
C34 C35 1.371(4)
C35 F35 1.347(3)
C35 C36 1.376(4)
C36 F36 1.352(3)
C41 C46 1.389(3)
C41 C42 1.393(3)
C42 F42 1.353(3)
C42 C43 1.376(3)
C43 F43 1.351(3)
C43 C44 1.367(4)
C44 F44 1.347(3)
C44 C45 1.368(3)
C45 F45 1.344(3)
C45 C46 1.377(3)
C46 F46 1.359(2)
C51 C52 1.3900
C51 C56 1.3900
C51 H51 0.9400
C52 C53 1.3900
C52 H52 0.9400
C53 C54 1.3900
C53 H53 0.9400
C54 C55 1.3900
C54 H54 0.9400
C55 C56 1.3900
C55 H55 0.9400
C56 C57 1.366(8)
C57 H57A 0.9700
C57 H57B 0.9700
C57 H57C 0.9700

loop_
_geom_torsion_atom_site_label_1
_geom_torsion_atom_site_label_2
_geom_torsion_atom_site_label_3
_geom_torsion_atom_site_label_4
_geom_torsion
C15 N C1 C21 -73.9(2)
C11 N C1 C21 53.3(2)
C15 N C1 C2 159.82(18)
C11 N C1 C2 -72.9(2)
N C1 C2 C24 178.92(16)
C21 C1 C2 C24 53.8(3)
N C1 C2 B -56.7(2)
C21 C1 C2 B 178.1(2)
C3 B C2 C24 179.42(17)
C41 B C2 C24 58.7(2)
C31 B C2 C24 -64.5(2)
C3 B C2 C1 57.1(3)
C41 B C2 C1 -63.6(2)
C31 B C2 C1 173.12(18)
C2 B C3 C4 -178(100)
C41 B C3 C4 -57(3)
C31 B C3 C4 61(3)
B C3 C4 C5 46(5)
C3 C4 C5 C10 -164(3)
C3 C4 C5 C6 15(3)
C10 C5 C6 C7 0.6(4)
C4 C5 C6 C7 -178.6(2)
C5 C6 C7 C8 0.1(5)
C6 C7 C8 C9 -0.5(5)
C7 C8 C9 C10 0.2(5)
C6 C5 C10 C9 -0.9(4)
C4 C5 C10 C9 178.3(3)
C8 C9 C10 C5 0.5(5)
C15 N C11 C12 -58.8(3)
C1 N C11 C12 172.1(2)
N C11 C12 C13 55.9(3)
C11 C12 C13 C14 -53.3(3)
C12 C13 C14 C15 54.9(4)
C13 C14 C15 N -59.1(3)
C11 N C15 C14 60.5(3)
C1 N C15 C14 -169.52(19)
N C1 C21 C22 179.19(19)
C2 C1 C21 C22 -55.3(3)
C1 C21 C22 C23 55.5(3)
C21 C22 C23 C24 -56.3(3)
C22 C23 C24 C2 59.8(3)
C1 C2 C24 C23 -57.3(2)
B C2 C24 C23 174.57(18)
C3 B C31 C32 106.6(2)
C2 B C31 C32 -16.7(3)
C41 B C31 C32 -137.9(2)
C3 B C31 C36 -67.4(2)
C2 B C31 C36 169.3(2)
C41 B C31 C36 48.1(3)
C36 C31 C32 F32 176.3(2)
B C31 C32 F32 2.0(3)
C36 C31 C32 C33 -2.5(3)
B C31 C32 C33 -176.8(2)
F32 C32 C33 F33 2.7(3)
C31 C32 C33 F33 -178.4(2)
F32 C32 C33 C34 -176.2(2)
C31 C32 C33 C34 2.7(4)
F33 C33 C34 F34 0.5(4)
C32 C33 C34 F34 179.4(2)
F33 C33 C34 C35 -179.8(2)
C32 C33 C34 C35 -0.9(4)
F34 C34 C35 F35 -0.9(4)
C33 C34 C35 F35 179.4(3)
F34 C34 C35 C36 179.1(3)
C33 C34 C35 C36 -0.6(4)
F35 C35 C36 F36 0.8(4)
C34 C35 C36 F36 -179.1(3)
F35 C35 C36 C31 -179.3(3)
C34 C35 C36 C31 0.7(4)
C32 C31 C36 F36 -179.4(2)
B C31 C36 F36 -4.5(3)
C32 C31 C36 C35 0.8(4)
B C31 C36 C35 175.6(2)
C3 B C41 C46 -38.5(3)
C2 B C41 C46 86.2(2)
C31 B C41 C46 -150.33(19)
C3 B C41 C42 144.9(2)
C2 B C41 C42 -90.4(2)
C31 B C41 C42 33.0(3)
C46 C41 C42 F42 -179.22(19)
B C41 C42 F42 -2.3(3)
C46 C41 C42 C43 1.1(3)
B C41 C42 C43 178.0(2)
F42 C42 C43 F43 0.0(3)
C41 C42 C43 F43 179.7(2)
F42 C42 C43 C44 179.7(2)
C41 C42 C43 C44 -0.6(4)
F43 C43 C44 F44 0.1(4)
C42 C43 C44 F44 -179.6(2)
F43 C43 C44 C45 179.8(2)
C42 C43 C44 C45 0.1(4)
F44 C44 C45 F45 0.1(4)
C43 C44 C45 F45 -179.6(2)
F44 C44 C45 C46 179.5(2)
C43 C44 C45 C46 -0.2(4)
F45 C45 C46 F46 1.1(3)
C44 C45 C46 F46 -178.2(2)
F45 C45 C46 C41 -179.8(2)
C44 C45 C46 C41 0.8(4)
C42 C41 C46 F46 177.84(19)
B C41 C46 F46 0.8(3)
C42 C41 C46 C45 -1.2(3)
B C41 C46 C45 -178.2(2)
C56 C51 C52 C53 0.0
C51 C52 C53 C54 0.0
C52 C53 C54 C55 0.0
C53 C54 C55 C56 0.0
C54 C55 C56 C57 -179.1(5)
C54 C55 C56 C51 0.0
C52 C51 C56 C57 179.1(5)
C52 C51 C56 C55 0.0
